data_7101073
loop_
_publ_author_name
'Jonathan Steed'
'Kirsty Anderson'
'Andres E. Goeta'
'Kirsty S. B. Hancock'

_publ_section_title
;
Unusual variations in the incidence of Z'>1 in
oxo-anion structures
;
_journal_name_full 'Chemical Communications'
_journal_year 2006
_chemical_formula_moiety 'C6 H10 N2, F6 P, H2 O'
_chemical_formula_sum 'C6 H12 F6 N2 O P'
_chemical_formula_weight 273.15
_space_group_IT_number 4
_symmetry_cell_setting monoclinic
_symmetry_space_group_name_Hall 'P 2yb'
_symmetry_space_group_name_H-M 'P 1 21 1'
_cell_angle_alpha 90.00
_cell_angle_beta 113.210(9)
_cell_angle_gamma 90.00
_cell_formula_units_Z 2
_cell_length_a 8.9269(11)
_cell_length_b 6.0679(10)
_cell_length_c 10.4425(15)
_cell_measurement_temperature 100(2)
_cell_volume 519.86(13)
_diffrn_ambient_temperature 100(2)
_exptl_crystal_density_diffrn 1.745
_cod_depositor_comments
;
The following automatic conversions were performed:
'_symmetry_cell_setting' value 'Monoclinic' changed to 'monoclinic'
according to '/home/saulius/struct/CIF-dictionaries/cif_core.dic'
dictionary named 'cif_core.dic' version 2.4.1 from 2010-06-29.

Automatic conversion script
Id: cif_fix_enum 1527 2010-12-29 10:47:43Z saulius 
;
_cod_original_sg_symbol_H-M 'P 21'
_cod_database_code 7101073

loop_
_symmetry_equiv_pos_as_xyz
'x, y, z'
'-x, y+1/2, -z'

loop_
_atom_site_label
_atom_site_type_symbol
_atom_site_fract_x
_atom_site_fract_y
_atom_site_fract_z
_atom_site_U_iso_or_equiv
_atom_site_adp_type
_atom_site_occupancy
_atom_site_symmetry_multiplicity
_atom_site_calc_flag
_atom_site_refinement_flags
_atom_site_disorder_assembly
_atom_site_disorder_group
P1 P 0.41721(9) 0.98134(14) 0.73648(8) 0.0207(3) Uani 1 1 d . . .
F1 F 0.4761(2) 1.0327(3) 0.60389(18) 0.0240(5) Uani 1 1 d . . .
F2 F 0.3644(2) 0.9267(3) 0.87261(18) 0.0220(5) Uani 1 1 d . . .
F3 F 0.5979(2) 0.8530(4) 0.82161(18) 0.0283(6) Uani 1 1 d . . .
F4 F 0.2432(3) 1.1209(5) 0.6558(2) 0.0435(7) Uani 1 1 d . . .
F5 F 0.5062(3) 1.2160(3) 0.8198(2) 0.0351(6) Uani 1 1 d . . .
F6 F 0.3329(3) 0.7453(4) 0.6642(2) 0.0371(6) Uani 1 1 d . . .
O1 O -0.0857(3) 1.0481(5) 0.5434(3) 0.0353(7) Uani 1 1 d D . .
N1 N -0.2531(3) 0.7489(5) 0.6275(3) 0.0197(6) Uani 1 1 d . . .
H1A H -0.3247 0.6804 0.5500 0.030 Uiso 1 1 calc R . .
H1B H -0.1948 0.8505 0.6023 0.030 Uiso 1 1 calc R . .
H1C H -0.3088 0.8173 0.6727 0.030 Uiso 1 1 calc R . .
N2 N 0.3030(3) 0.4815(5) 0.8946(2) 0.0161(5) Uani 1 1 d . . .
H2A H 0.3535 0.4297 0.9831 0.024 Uiso 1 1 calc R . .
H2B H 0.3271 0.6268 0.8923 0.024 Uiso 1 1 calc R . .
H2C H 0.3381 0.4046 0.8369 0.024 Uiso 1 1 calc R . .
C1 C -0.1417(4) 0.5851(6) 0.7202(3) 0.0163(7) Uani 1 1 d . . .
C2 C 0.0248(4) 0.6149(5) 0.7617(3) 0.0156(7) Uani 1 1 d . . .
H2 H 0.0677 0.7390 0.7322 0.019 Uiso 1 1 calc R . .
C3 C 0.1263(4) 0.4549(6) 0.8486(3) 0.0157(7) Uani 1 1 d . . .
C4 C 0.0666(4) 0.2745(6) 0.8927(3) 0.0212(7) Uani 1 1 d . . .
H4 H 0.1387 0.1683 0.9523 0.025 Uiso 1 1 calc R . .
C5 C -0.1006(4) 0.2503(6) 0.8486(3) 0.0239(8) Uani 1 1 d . . .
H5 H -0.1433 0.1257 0.8780 0.029 Uiso 1 1 calc R . .
C6 C -0.2071(4) 0.4067(7) 0.7616(3) 0.0241(8) Uani 1 1 d . . .
H6 H -0.3217 0.3906 0.7318 0.029 Uiso 1 1 calc R . .
H1W H -0.159(4) 1.130(6) 0.479(3) 0.019(9) Uiso 1 1 d D . .
H2W H 0.019(3) 1.079(13) 0.575(6) 0.073(18) Uiso 1 1 d D . .

loop_
_atom_site_aniso_label
_atom_site_aniso_U_11
_atom_site_aniso_U_22
_atom_site_aniso_U_33
_atom_site_aniso_U_23
_atom_site_aniso_U_13
_atom_site_aniso_U_12
P1 0.0157(4) 0.0211(5) 0.0262(5) 0.0031(3) 0.0091(3) -0.0008(3)
F1 0.0197(9) 0.0296(12) 0.0253(9) 0.0108(8) 0.0119(7) 0.0058(9)
F2 0.0208(9) 0.0231(11) 0.0245(9) -0.0031(8) 0.0115(7) -0.0044(8)
F3 0.0204(10) 0.0467(15) 0.0163(9) -0.0011(8) 0.0055(8) 0.0129(9)
F4 0.0238(11) 0.0606(18) 0.0520(13) 0.0313(13) 0.0213(10) 0.0195(12)
F5 0.0416(12) 0.0215(11) 0.0580(13) -0.0122(11) 0.0365(11) -0.0129(10)
F6 0.0481(13) 0.0390(15) 0.0263(10) -0.0147(10) 0.0169(9) -0.0276(13)
O1 0.0243(13) 0.0380(17) 0.0328(13) 0.0153(13) -0.0001(10) -0.0059(13)
N1 0.0132(12) 0.0229(16) 0.0216(12) -0.0073(12) 0.0055(10) 0.0010(12)
N2 0.0152(12) 0.0144(13) 0.0176(11) 0.0012(11) 0.0052(9) 0.0007(11)
C1 0.0169(14) 0.0201(17) 0.0135(12) -0.0052(12) 0.0077(11) -0.0018(14)
C2 0.0191(15) 0.0168(17) 0.0142(13) 0.0007(12) 0.0101(11) -0.0027(13)
C3 0.0161(14) 0.0186(17) 0.0136(13) -0.0028(13) 0.0072(11) -0.0020(13)
C4 0.0254(16) 0.0202(18) 0.0163(14) 0.0017(14) 0.0064(13) -0.0075(15)
C5 0.0308(17) 0.0207(19) 0.0240(15) -0.0018(14) 0.0148(13) -0.0136(15)
C6 0.0186(16) 0.034(2) 0.0212(15) -0.0038(15) 0.0102(13) -0.0092(16)

loop_
_geom_bond_atom_site_label_1
_geom_bond_atom_site_label_2
_geom_bond_distance
_geom_bond_site_symmetry_2
_geom_bond_publ_flag
P1 F6 1.655(2) . ?
P1 F4 1.676(2) . ?
P1 F1 1.6921(18) . ?
P1 F3 1.694(2) . ?
P1 F5 1.694(2) . ?
P1 F2 1.6974(18) . ?
N1 C1 1.468(4) . ?
N2 C3 1.465(4) . ?
C1 C6 1.378(5) . ?
C1 C2 1.386(4) . ?
C2 C3 1.392(5) . ?
C3 C4 1.374(5) . ?
C4 C5 1.386(4) . ?
C5 C6 1.396(5) . ?
